data_7135701
loop_
_publ_author_name
'Sawano, Takahiro'
'Murata, Kayo'
'Suzaki, Tomoaki'
'Urasawa, Kazuki'
'Kobayashi, Manami'
'Aso, Ryota'
'Ozasa, Kazuki'
'Ishikawa, Eri'
'Takeuchi, Ryo'

_publ_section_title
;
 Synthesis of planar chiral biferrocenes by iridium-catalyzed [2+2+2]
 cycloaddition of biferrocene-linked diynes with nitriles: asymmetric
 desymmetrization and kinetic resolution.
;
_journal_issue 33
_journal_name_full 'Chemical communications (Cambridge, England)'
_journal_page_first 8451
_journal_page_last 8455
_journal_paper_doi 10.1039/d6cc00435k
_journal_volume 62
_journal_year 2026
_chemical_absolute_configuration 'CHOOSE rm ad rmad syn or unk'
_chemical_formula_moiety 'C33 H27 Fe2 N'
_chemical_formula_sum 'C33 H27 Fe2 N'
_chemical_formula_weight 549.28
_space_group_crystal_system orthorhombic
_space_group_IT_number 19
_space_group_name_Hall 'P 2ac 2ab'
_space_group_name_H-M_alt 'P 21 21 21'
_atom_sites_solution_hydrogens geom
_atom_sites_solution_primary direct
_atom_sites_solution_secondary difmap
_audit_update_record
;
2026-01-12 deposited with the CCDC.	2026-04-02 downloaded from the CCDC.
;
_cell_angle_alpha 90.0000
_cell_angle_beta 90.0000
_cell_angle_gamma 90.0000
_cell_formula_units_Z 4
_cell_length_a 11.290(4)
_cell_length_b 12.851(3)
_cell_length_c 16.608(4)
_cell_measurement_reflns_used 23149
_cell_measurement_temperature 173
_cell_measurement_theta_max 27.46
_cell_measurement_theta_min 3.04
_cell_volume 2409.6(12)
_computing_cell_refinement 'RAPID AUTO'
_computing_data_collection 'RAPID AUTO (Rigaku, ????)'
_computing_data_reduction 'RAPID AUTO'
_computing_molecular_graphics 'CrystalStructure 4.3'
_computing_publication_material 'CrystalStructure 4.3 (Rigaku, 2019)'
_computing_structure_refinement 'SHELXL Version 2018/3 (Sheldrick, 2008)'
_computing_structure_solution 'SHELXT Version 2018/2 (Sheldrick, 2014)'
_diffrn_ambient_temperature 173
_diffrn_detector_area_resol_mean 10.000
_diffrn_measured_fraction_theta_full 0.998
_diffrn_measured_fraction_theta_max 0.997
_diffrn_measurement_device_type 'Rigaku R-AXIS RAPID'
_diffrn_measurement_method \w
_diffrn_radiation_type 'Mo K\a'
_diffrn_radiation_wavelength 0.71075
_diffrn_reflns_av_R_equivalents 0.0312
_diffrn_reflns_av_unetI/netI 0.0237
_diffrn_reflns_Laue_measured_fraction_full 0.998
_diffrn_reflns_Laue_measured_fraction_max 0.997
_diffrn_reflns_limit_h_max 14
_diffrn_reflns_limit_h_min -14
_diffrn_reflns_limit_k_max 16
_diffrn_reflns_limit_k_min -16
_diffrn_reflns_limit_l_max 21
_diffrn_reflns_limit_l_min -21
_diffrn_reflns_number 23724
_diffrn_reflns_point_group_measured_fraction_full 0.998
_diffrn_reflns_point_group_measured_fraction_max 0.997
_diffrn_reflns_theta_full 25.242
_diffrn_reflns_theta_max 27.460
_diffrn_reflns_theta_min 3.045
_diffrn_standards_number 0
_exptl_absorpt_coefficient_mu 1.227
_exptl_absorpt_correction_T_max 0.885
_exptl_absorpt_correction_T_min 0.818
_exptl_absorpt_correction_type numerical
_exptl_absorpt_process_details 'NUMABS (Rigaku, 1999)'
_exptl_crystal_colour orange
_exptl_crystal_density_diffrn 1.514
_exptl_crystal_density_method 'not measured'
_exptl_crystal_description block
_exptl_crystal_F_000 1136.00
_exptl_crystal_recrystallization_method 'Re-crystallisation from solvent'
_exptl_crystal_size_max 0.600
_exptl_crystal_size_mid 0.600
_exptl_crystal_size_min 0.100
_refine_diff_density_max 0.24
_refine_diff_density_min -0.39
_refine_ls_abs_structure_details
;
 Flack x determined using 2299 quotients [(I+)-(I-)]/[(I+)+(I-)]
 (Parsons, Flack and Wagner, Acta Cryst. B69 (2013) 249-259).
;
_refine_ls_abs_structure_Flack 0.005(4)
_refine_ls_extinction_coef 0.0013(4)
_refine_ls_extinction_method SHELXL
_refine_ls_goodness_of_fit_ref 1.069
_refine_ls_hydrogen_treatment refxyz
_refine_ls_number_parameters 434
_refine_ls_number_reflns 5496
_refine_ls_number_restraints 0
_refine_ls_R_factor_all 0.0196
_refine_ls_R_factor_gt 0.0191
_refine_ls_shift/su_max 0.001
_refine_ls_structure_factor_coef Fsqd
_refine_ls_weighting_details 'w = 1/[\s^2^(Fo^2^)+(0.0369P)^2^] where P=(Fo^2^+2Fc^2^)/3'
_refine_ls_weighting_scheme calc
_refine_ls_wR_factor_gt 0.0516
_refine_ls_wR_factor_ref 0.0518
_reflns_Friedel_coverage 0.775
_reflns_Friedel_fraction_full 0.998
_reflns_Friedel_fraction_max 0.997
_reflns_number_gt 5364
_reflns_number_total 5496
_reflns_threshold_expression F^2^>2.0\s(F^2^)
_cod_data_source_file d6cc00435k2.cif
_cod_data_source_block SawanoKayo197A
_cod_depositor_comments 'Adding full bibliography for 7135696--7135704.cif.'
_cod_original_cell_volume 2409.6(11)
_cod_database_code 7135701

loop_
_space_group_symop_id
_space_group_symop_operation_xyz
1 +X,+Y,+Z
2 1/2-X,-Y,1/2+Z
3 1/2+X,1/2-Y,-Z
4 -X,1/2+Y,1/2-Z

loop_
_atom_site_label
_atom_site_type_symbol
_atom_site_fract_x
_atom_site_fract_y
_atom_site_fract_z
_atom_site_U_iso_or_equiv
_atom_site_adp_type
_atom_site_occupancy
_atom_site_site_symmetry_order
_atom_site_calc_flag
_atom_site_refinement_flags_posn
_atom_site_refinement_flags_adp
_atom_site_refinement_flags_occupancy
_atom_site_disorder_assembly
_atom_site_disorder_group
Fe1 Fe 0.33031(2) 0.25338(2) 0.59184(2) 0.01679(7) Uani 1 1 d . . . . .
Fe2 Fe 0.35289(2) 0.15927(2) 0.89308(2) 0.02030(8) Uani 1 1 d . . . . .
N1 N 0.31035(16) 0.56245(12) 0.84550(9) 0.0210(3) Uani 1 1 d . . . . .
C2 C 0.34706(17) 0.38310(13) 0.81153(9) 0.0174(3) Uani 1 1 d . . . . .
C3 C 0.24587(16) 0.29970(13) 0.69518(10) 0.0172(3) Uani 1 1 d . . . . .
C4 C 0.27120(16) 0.39280(14) 0.74323(10) 0.0173(3) Uani 1 1 d . . . . .
C5 C 0.40987(16) 0.28450(14) 0.82601(11) 0.0188(3) Uani 1 1 d . . . . .
C6 C 0.16173(17) 0.27978(14) 0.63136(11) 0.0205(3) Uani 1 1 d . . . . .
C7 C 0.39146(16) 0.19582(13) 0.77418(11) 0.0176(3) Uani 1 1 d . . . . .
C8 C 0.24646(17) 0.57371(14) 0.77777(11) 0.0198(3) Uani 1 1 d . . . . .
C9 C 0.26490(19) 0.12748(14) 0.65356(11) 0.0219(4) Uani 1 1 d . . . . .
C10 C 0.50451(17) 0.23800(16) 0.55947(11) 0.0242(4) Uani 1 1 d . . . . .
C11 C 0.49759(16) 0.25354(16) 0.88436(11) 0.0241(4) Uani 1 1 d . . . . .
C12 C 0.46383(18) 0.11219(15) 0.80142(11) 0.0220(4) Uani 1 1 d . . . . .
C13 C 0.42889(19) 0.19887(17) 0.49782(11) 0.0258(4) Uani 1 1 d . . . . .
C14 C 0.30670(17) 0.20288(13) 0.70948(10) 0.0176(3) Uani 1 1 d . . . . .
C15 C 0.17390(18) 0.17433(14) 0.60690(11) 0.0230(4) Uani 1 1 d . . . . .
C16 C 0.22318(17) 0.49194(14) 0.72475(10) 0.0192(3) Uani 1 1 d . . . . .
C17 C 0.28567(19) 0.76353(16) 0.76497(12) 0.0249(4) Uani 1 1 d . . . . .
C18 C 0.4755(2) 0.34482(17) 0.57090(13) 0.0298(4) Uani 1 1 d . . . . .
C19 C 0.53027(18) 0.14865(17) 0.86854(12) 0.0264(4) Uani 1 1 d . . . . .
C20 C 0.35918(18) 0.47061(14) 0.86197(10) 0.0204(3) Uani 1 1 d . . . . .
C21 C 0.20402(18) 0.68217(14) 0.76252(11) 0.0208(4) Uani 1 1 d . . . . .
C22 C 0.1579(2) 0.51159(15) 0.64697(11) 0.0270(4) Uani 1 1 d . . . . .
C23 C 0.3834(2) 0.37069(17) 0.51557(15) 0.0354(5) Uani 1 1 d . . . . .
C24 C 0.3549(2) 0.28086(19) 0.47091(11) 0.0333(5) Uani 1 1 d . . . . .
C25 C 0.3191(3) 0.07875(19) 0.99744(14) 0.0390(5) Uani 1 1 d . . . . .
C26 C 0.2498(2) 0.86466(16) 0.74950(14) 0.0326(5) Uani 1 1 d . . . . .
C27 C 0.0502(2) 0.80671(17) 0.73060(15) 0.0333(5) Uani 1 1 d . . . . .
C28 C 0.1325(2) 0.88683(16) 0.73161(14) 0.0339(5) Uani 1 1 d . . . . .
C29 C 0.2588(2) 0.03249(19) 0.93258(15) 0.0400(6) Uani 1 1 d . . . . .
C30 C 0.0862(2) 0.70495(16) 0.74647(13) 0.0281(5) Uani 1 1 d . . . . .
C31 C 0.1820(2) 0.1082(3) 0.89910(17) 0.0478(6) Uani 1 1 d . . . . .
C32 C 0.4255(2) 0.46772(17) 0.94085(12) 0.0287(4) Uani 1 1 d . . . . .
C33 C 0.1961(3) 0.2018(2) 0.94437(18) 0.0504(7) Uani 1 1 d . . . . .
C34 C 0.2802(3) 0.18318(19) 1.00487(14) 0.0432(6) Uani 1 1 d . . . . .
H35 H 0.165(3) 0.274(3) 0.939(2) 0.062(9) Uiso 1 1 d . . . . .
H36 H 0.315(3) 0.226(3) 1.042(2) 0.066(10) Uiso 1 1 d . . . . .
H37 H 0.374(3) 0.047(3) 1.028(2) 0.059(10) Uiso 1 1 d . . . . .
H38 H 0.267(3) -0.043(2) 0.917(2) 0.050(8) Uiso 1 1 d . . . . .
H39 H 0.132(3) 0.097(3) 0.858(2) 0.062(10) Uiso 1 1 d . . . . .
H40 H 0.521(3) 0.4627(19) 0.9348(18) 0.037(7) Uiso 1 1 d . . . . .
H41 H 0.406(3) 0.412(2) 0.9711(18) 0.035(7) Uiso 1 1 d . . . . .
H42 H 0.406(3) 0.533(2) 0.9749(18) 0.044(8) Uiso 1 1 d . . . . .
H43 H 0.366(3) 0.749(2) 0.7790(15) 0.030(6) Uiso 1 1 d . . . . .
H44 H 0.309(3) 0.916(2) 0.7527(16) 0.037(7) Uiso 1 1 d . . . . .
H45 H 0.103(2) 0.954(2) 0.7203(17) 0.035(7) Uiso 1 1 d . . . . .
H46 H -0.032(3) 0.819(2) 0.7143(17) 0.035(7) Uiso 1 1 d . . . . .
H47 H 0.028(3) 0.652(2) 0.7507(16) 0.030(6) Uiso 1 1 d . . . . .
H48 H 0.158(3) 0.586(2) 0.6341(17) 0.038(7) Uiso 1 1 d . . . . .
H49 H 0.072(3) 0.4901(18) 0.6504(14) 0.025(6) Uiso 1 1 d . . . . .
H50 H 0.194(2) 0.472(2) 0.6035(17) 0.034(7) Uiso 1 1 d . . . . .
H51 H 0.106(2) 0.328(2) 0.6077(16) 0.032(6) Uiso 1 1 d . . . . .
H52 H 0.133(2) 0.1431(19) 0.5629(15) 0.030(6) Uiso 1 1 d . . . . .
H53 H 0.291(2) 0.060(2) 0.6490(15) 0.030(7) Uiso 1 1 d . . . . .
H54 H 0.468(3) 0.0467(19) 0.7810(16) 0.033(7) Uiso 1 1 d . . . . .
H55 H 0.582(2) 0.104(2) 0.8984(17) 0.035(7) Uiso 1 1 d . . . . .
H56 H 0.530(2) 0.297(2) 0.9268(17) 0.033(7) Uiso 1 1 d . . . . .
H57 H 0.345(4) 0.425(3) 0.511(2) 0.065(10) Uiso 1 1 d . . . . .
H58 H 0.293(3) 0.277(2) 0.4326(18) 0.044(8) Uiso 1 1 d . . . . .
H59 H 0.421(3) 0.124(2) 0.481(2) 0.050(9) Uiso 1 1 d . . . . .
H60 H 0.558(3) 0.193(2) 0.5885(18) 0.042(7) Uiso 1 1 d . . . . .
H61 H 0.507(3) 0.394(2) 0.6132(19) 0.045(8) Uiso 1 1 d . . . . .

loop_
_atom_site_aniso_label
_atom_site_aniso_U_11
_atom_site_aniso_U_22
_atom_site_aniso_U_33
_atom_site_aniso_U_23
_atom_site_aniso_U_13
_atom_site_aniso_U_12
Fe1 0.01842(13) 0.01840(11) 0.01356(11) 0.00010(9) 0.00042(8) 0.00105(9)
Fe2 0.02164(14) 0.02340(12) 0.01586(11) 0.00475(10) 0.00202(10) 0.00069(10)
N1 0.0251(9) 0.0211(7) 0.0169(6) -0.0025(6) 0.0021(6) -0.0034(6)
C2 0.0185(9) 0.0195(7) 0.0143(7) 0.0008(6) 0.0013(7) -0.0031(7)
C3 0.0153(8) 0.0213(7) 0.0149(7) -0.0006(6) 0.0003(6) -0.0010(6)
C4 0.0149(8) 0.0212(8) 0.0157(7) -0.0016(7) 0.0011(6) -0.0018(6)
C5 0.0181(9) 0.0231(8) 0.0151(7) 0.0007(7) 0.0005(7) -0.0017(7)
C6 0.0176(9) 0.0246(8) 0.0194(7) -0.0030(7) -0.0019(7) -0.0006(7)
C7 0.0170(9) 0.0201(8) 0.0156(8) 0.0019(7) 0.0031(7) -0.0007(6)
C8 0.0183(9) 0.0211(8) 0.0200(8) 0.0002(7) 0.0032(7) -0.0010(7)
C9 0.0271(10) 0.0184(8) 0.0201(8) -0.0005(7) 0.0008(7) -0.0036(7)
C10 0.0194(9) 0.0321(9) 0.0212(8) 0.0031(8) 0.0014(7) 0.0005(8)
C11 0.0206(9) 0.0295(8) 0.0221(8) 0.0029(8) -0.0039(7) -0.0009(8)
C12 0.0207(10) 0.0231(8) 0.0221(8) 0.0024(7) 0.0017(7) 0.0035(7)
C13 0.0257(11) 0.0339(10) 0.0177(9) -0.0026(7) 0.0044(8) 0.0030(8)
C14 0.0195(9) 0.0183(7) 0.0148(7) 0.0008(6) 0.0025(6) -0.0023(6)
C15 0.0229(9) 0.0256(8) 0.0205(8) -0.0024(7) -0.0010(8) -0.0049(7)
C16 0.0190(9) 0.0214(8) 0.0171(7) -0.0008(7) -0.0009(6) 0.0005(7)
C17 0.0282(10) 0.0241(9) 0.0224(8) -0.0004(8) 0.0009(7) -0.0014(8)
C18 0.0287(11) 0.0288(9) 0.0319(10) -0.0006(9) 0.0092(8) -0.0064(8)
C19 0.0210(10) 0.0317(9) 0.0264(9) 0.0047(8) -0.0032(7) 0.0042(8)
C20 0.0234(10) 0.0228(8) 0.0150(7) -0.0001(6) 0.0001(7) -0.0049(7)
C21 0.0248(10) 0.0195(8) 0.0183(8) -0.0029(7) 0.0043(7) 0.0027(7)
C22 0.0347(13) 0.0247(8) 0.0216(8) -0.0034(7) -0.0087(8) 0.0083(9)
C23 0.0375(13) 0.0308(10) 0.0377(11) 0.0164(10) 0.0169(10) 0.0095(9)
C24 0.0286(11) 0.0556(13) 0.0156(8) 0.0094(8) 0.0028(8) 0.0087(10)
C25 0.0501(16) 0.0407(11) 0.0263(10) 0.0173(9) 0.0063(10) -0.0022(11)
C26 0.0395(13) 0.0240(10) 0.0343(11) 0.0018(8) 0.0025(10) -0.0044(9)
C27 0.0266(12) 0.0354(11) 0.0378(11) 0.0034(9) 0.0077(10) 0.0096(9)
C28 0.0435(14) 0.0233(9) 0.0349(11) 0.0029(9) 0.0047(10) 0.0088(9)
C29 0.0444(15) 0.0365(11) 0.0392(12) 0.0043(10) 0.0162(11) -0.0130(11)
C30 0.0236(11) 0.0273(10) 0.0334(11) -0.0010(9) 0.0038(8) -0.0003(8)
C31 0.0244(12) 0.0806(19) 0.0383(12) 0.0119(14) 0.0069(11) -0.0136(12)
C32 0.0416(13) 0.0270(9) 0.0175(8) -0.0020(8) -0.0073(8) -0.0056(9)
C33 0.0431(16) 0.0539(14) 0.0541(15) 0.0236(13) 0.0323(13) 0.0159(12)
C34 0.0652(18) 0.0382(12) 0.0262(10) 0.0017(9) 0.0207(11) -0.0065(11)

loop_
_atom_type_symbol
_atom_type_description
_atom_type_scat_dispersion_real
_atom_type_scat_dispersion_imag
_atom_type_scat_source
C C 0.0033 0.0016
;
International Tables for Crystallography
(Vol. C, Tables 4.2.6.8 and 6.1.1.4)
;
H H 0.0000 0.0000
;
International Tables for Crystallography
(Vol. C, Table 6.1.1.4)
;
Fe Fe 0.3463 0.8444
;
International Tables for Crystallography
(Vol. C, Tables 4.2.6.8 and 6.1.1.4)
;
N N 0.0061 0.0033
;
International Tables for Crystallography
(Vol. C, Tables 4.2.6.8 and 6.1.1.4)
;

loop_
_geom_angle_atom_site_label_1
_geom_angle_atom_site_label_2
_geom_angle_atom_site_label_3
_geom_angle
_geom_angle_site_symmetry_1
_geom_angle_site_symmetry_3
_geom_angle_publ_flag
C13 Fe1 C6 144.20(8) . . ?
C13 Fe1 C18 68.30(9) . . ?
C6 Fe1 C18 134.91(8) . . ?
C13 Fe1 C10 40.78(8) . . ?
C6 Fe1 C10 174.53(8) . . ?
C18 Fe1 C10 40.69(8) . . ?
C13 Fe1 C3 173.12(8) . . ?
C6 Fe1 C3 41.38(7) . . ?
C18 Fe1 C3 110.36(8) . . ?
C10 Fe1 C3 133.93(7) . . ?
C13 Fe1 C15 113.10(8) . . ?
C6 Fe1 C15 40.62(7) . . ?
C18 Fe1 C15 173.70(9) . . ?
C10 Fe1 C15 144.12(8) . . ?
C3 Fe1 C15 69.01(7) . . ?
C13 Fe1 C9 107.92(8) . . ?
C6 Fe1 C9 68.59(8) . . ?
C18 Fe1 C9 145.64(9) . . ?
C10 Fe1 C9 113.61(8) . . ?
C3 Fe1 C9 69.13(7) . . ?
C15 Fe1 C9 40.49(8) . . ?
C13 Fe1 C24 40.44(8) . . ?
C6 Fe1 C24 114.26(8) . . ?
C18 Fe1 C24 68.14(9) . . ?
C10 Fe1 C24 68.34(8) . . ?
C3 Fe1 C24 146.03(8) . . ?
C15 Fe1 C24 108.66(9) . . ?
C9 Fe1 C24 132.15(9) . . ?
C13 Fe1 C23 67.77(9) . . ?
C6 Fe1 C23 110.35(9) . . ?
C18 Fe1 C23 40.68(10) . . ?
C10 Fe1 C23 68.24(9) . . ?
C3 Fe1 C23 115.97(8) . . ?
C15 Fe1 C23 133.48(10) . . ?
C9 Fe1 C23 171.64(10) . . ?
C24 Fe1 C23 40.04(10) . . ?
C13 Fe1 C14 133.04(8) . . ?
C6 Fe1 C14 68.27(7) . . ?
C18 Fe1 C14 116.25(8) . . ?
C10 Fe1 C14 109.89(8) . . ?
C3 Fe1 C14 40.86(7) . . ?
C15 Fe1 C14 67.67(7) . . ?
C9 Fe1 C14 40.31(7) . . ?
C24 Fe1 C14 171.66(8) . . ?
C23 Fe1 C14 147.74(9) . . ?
C11 Fe2 C33 124.48(11) . . ?
C11 Fe2 C31 162.22(11) . . ?
C33 Fe2 C31 40.95(14) . . ?
C11 Fe2 C19 40.71(8) . . ?
C33 Fe2 C19 161.77(12) . . ?
C31 Fe2 C19 155.91(11) . . ?
C11 Fe2 C29 155.37(10) . . ?
C33 Fe2 C29 68.27(11) . . ?
C31 Fe2 C29 40.50(12) . . ?
C19 Fe2 C29 121.12(10) . . ?
C11 Fe2 C34 107.19(10) . . ?
C33 Fe2 C34 40.11(13) . . ?
C31 Fe2 C34 68.03(12) . . ?
C19 Fe2 C34 125.50(11) . . ?
C29 Fe2 C34 67.84(10) . . ?
C11 Fe2 C25 120.52(10) . . ?
C33 Fe2 C25 67.76(11) . . ?
C31 Fe2 C25 67.74(12) . . ?
C19 Fe2 C25 108.41(10) . . ?
C29 Fe2 C25 40.05(11) . . ?
C34 Fe2 C25 40.38(10) . . ?
C11 Fe2 C5 41.18(7) . . ?
C33 Fe2 C5 106.72(9) . . ?
C31 Fe2 C5 124.96(10) . . ?
C19 Fe2 C5 68.85(8) . . ?
C29 Fe2 C5 162.63(9) . . ?
C34 Fe2 C5 119.80(9) . . ?
C25 Fe2 C5 155.17(9) . . ?
C11 Fe2 C12 68.60(8) . . ?
C33 Fe2 C12 156.11(12) . . ?
C31 Fe2 C12 121.08(11) . . ?
C19 Fe2 C12 40.51(8) . . ?
C29 Fe2 C12 108.51(9) . . ?
C34 Fe2 C12 162.61(10) . . ?
C25 Fe2 C12 126.00(9) . . ?
C5 Fe2 C12 68.92(7) . . ?
C11 Fe2 C7 68.28(7) . . ?
C33 Fe2 C7 121.25(10) . . ?
C31 Fe2 C7 108.52(10) . . ?
C19 Fe2 C7 67.71(7) . . ?
C29 Fe2 C7 126.31(9) . . ?
C34 Fe2 C7 155.54(9) . . ?
C25 Fe2 C7 162.83(9) . . ?
C5 Fe2 C7 40.84(7) . . ?
C12 Fe2 C7 40.25(7) . . ?
C20 N1 C8 119.32(16) . . ?
C20 C2 C4 117.47(16) . . ?
C20 C2 C5 122.90(16) . . ?
C4 C2 C5 119.63(15) . . ?
C14 C3 C6 106.32(15) . . ?
C14 C3 C4 121.46(15) . . ?
C6 C3 C4 132.18(16) . . ?
C14 C3 Fe1 70.48(10) . . ?
C6 C3 Fe1 68.95(10) . . ?
C4 C3 Fe1 126.97(13) . . ?
C16 C4 C2 118.68(16) . . ?
C16 C4 C3 122.73(16) . . ?
C2 C4 C3 118.59(16) . . ?
C11 C5 C7 106.38(16) . . ?
C11 C5 C2 132.73(16) . . ?
C7 C5 C2 120.85(16) . . ?
C11 C5 Fe2 68.63(11) . . ?
C7 C5 Fe2 70.17(10) . . ?
C2 C5 Fe2 127.62(13) . . ?
C15 C6 C3 108.34(17) . . ?
C15 C6 Fe1 70.10(11) . . ?
C3 C6 Fe1 69.67(11) . . ?
C15 C6 H51 123.9(16) . . ?
C3 C6 H51 127.7(16) . . ?
Fe1 C6 H51 125.7(16) . . ?
C12 C7 C14 131.70(16) . . ?
C12 C7 C5 108.89(16) . . ?
C14 C7 C5 119.37(16) . . ?
C12 C7 Fe2 69.35(11) . . ?
C14 C7 Fe2 125.73(13) . . ?
C5 C7 Fe2 68.99(10) . . ?
N1 C8 C16 123.23(16) . . ?
N1 C8 C21 114.46(16) . . ?
C16 C8 C21 122.31(17) . . ?
C15 C9 C14 107.90(16) . . ?
C15 C9 Fe1 69.74(11) . . ?
C14 C9 Fe1 70.72(10) . . ?
C15 C9 H53 125.9(17) . . ?
C14 C9 H53 126.2(17) . . ?
Fe1 C9 H53 126.1(17) . . ?
C18 C10 C13 107.36(18) . . ?
C18 C10 Fe1 69.60(12) . . ?
C13 C10 Fe1 69.35(11) . . ?
C18 C10 H60 131.1(17) . . ?
C13 C10 H60 121.3(17) . . ?
Fe1 C10 H60 121.9(18) . . ?
C19 C11 C5 108.40(17) . . ?
C19 C11 Fe2 69.99(12) . . ?
C5 C11 Fe2 70.20(10) . . ?
C19 C11 H56 125.3(16) . . ?
C5 C11 H56 126.3(16) . . ?
Fe2 C11 H56 126.4(16) . . ?
C19 C12 C7 107.64(16) . . ?
C19 C12 Fe2 69.22(12) . . ?
C7 C12 Fe2 70.40(11) . . ?
C19 C12 H54 124.9(18) . . ?
C7 C12 H54 127.5(18) . . ?
Fe2 C12 H54 125.2(17) . . ?
C24 C13 C10 108.51(19) . . ?
C24 C13 Fe1 70.41(12) . . ?
C10 C13 Fe1 69.87(11) . . ?
C24 C13 H59 124.9(19) . . ?
C10 C13 H59 126.2(19) . . ?
Fe1 C13 H59 119.7(19) . . ?
C9 C14 C3 108.81(16) . . ?
C9 C14 C7 131.60(16) . . ?
C3 C14 C7 119.57(15) . . ?
C9 C14 Fe1 68.97(10) . . ?
C3 C14 Fe1 68.66(9) . . ?
C7 C14 Fe1 129.49(13) . . ?
C9 C15 C6 108.55(17) . . ?
C9 C15 Fe1 69.76(11) . . ?
C6 C15 Fe1 69.28(11) . . ?
C9 C15 H52 126.2(15) . . ?
C6 C15 H52 125.0(15) . . ?
Fe1 C15 H52 122.2(16) . . ?
C8 C16 C4 117.89(16) . . ?
C8 C16 C22 120.41(16) . . ?
C4 C16 C22 121.49(16) . . ?
C26 C17 C21 120.3(2) . . ?
C26 C17 H43 120.8(16) . . ?
C21 C17 H43 118.9(16) . . ?
C10 C18 C23 107.83(19) . . ?
C10 C18 Fe1 69.71(11) . . ?
C23 C18 Fe1 70.09(13) . . ?
C10 C18 H61 128.0(17) . . ?
C23 C18 H61 123.9(17) . . ?
Fe1 C18 H61 121.3(17) . . ?
C11 C19 C12 108.67(17) . . ?
C11 C19 Fe2 69.29(11) . . ?
C12 C19 Fe2 70.27(12) . . ?
C11 C19 H55 129.2(16) . . ?
C12 C19 H55 121.9(16) . . ?
Fe2 C19 H55 122.1(16) . . ?
N1 C20 C2 123.04(16) . . ?
N1 C20 C32 113.94(16) . . ?
C2 C20 C32 123.00(17) . . ?
C30 C21 C17 118.76(18) . . ?
C30 C21 C8 122.43(18) . . ?
C17 C21 C8 118.82(18) . . ?
C16 C22 H48 110.4(17) . . ?
C16 C22 H49 112.1(14) . . ?
H48 C22 H49 106(2) . . ?
C16 C22 H50 109.9(16) . . ?
H48 C22 H50 111(2) . . ?
H49 C22 H50 108(2) . . ?
C24 C23 C18 108.34(19) . . ?
C24 C23 Fe1 69.97(12) . . ?
C18 C23 Fe1 69.23(12) . . ?
C24 C23 H57 122(3) . . ?
C18 C23 H57 129(3) . . ?
Fe1 C23 H57 122(3) . . ?
C23 C24 C13 108.0(2) . . ?
C23 C24 Fe1 69.99(12) . . ?
C13 C24 Fe1 69.15(11) . . ?
C23 C24 H58 124.8(19) . . ?
C13 C24 H58 127.1(19) . . ?
Fe1 C24 H58 123.2(18) . . ?
C29 C25 C34 108.5(2) . . ?
C29 C25 Fe2 69.92(13) . . ?
C34 C25 Fe2 69.77(12) . . ?
C29 C25 H37 125(2) . . ?
C34 C25 H37 127(2) . . ?
Fe2 C25 H37 125(2) . . ?
C17 C26 C28 120.8(2) . . ?
C17 C26 H44 116.3(18) . . ?
C28 C26 H44 122.9(18) . . ?
C28 C27 C30 119.9(2) . . ?
C28 C27 H46 121.5(16) . . ?
C30 C27 H46 118.4(16) . . ?
C26 C28 C27 119.3(2) . . ?
C26 C28 H45 124.9(17) . . ?
C27 C28 H45 115.8(17) . . ?
C25 C29 C31 107.9(2) . . ?
C25 C29 Fe2 70.03(13) . . ?
C31 C29 Fe2 69.30(14) . . ?
C25 C29 H38 124.1(18) . . ?
C31 C29 H38 127.9(18) . . ?
Fe2 C29 H38 129.3(18) . . ?
C21 C30 C27 120.9(2) . . ?
C21 C30 H47 120.1(16) . . ?
C27 C30 H47 118.8(16) . . ?
C29 C31 C33 107.7(2) . . ?
C29 C31 Fe2 70.20(14) . . ?
C33 C31 Fe2 69.48(15) . . ?
C29 C31 H39 125(2) . . ?
C33 C31 H39 127(2) . . ?
Fe2 C31 H39 127(2) . . ?
C20 C32 H40 114.4(16) . . ?
C20 C32 H41 112.2(18) . . ?
H40 C32 H41 104(2) . . ?
C20 C32 H42 110.5(17) . . ?
H40 C32 H42 108(2) . . ?
H41 C32 H42 107(2) . . ?
C34 C33 C31 108.0(2) . . ?
C34 C33 Fe2 70.46(16) . . ?
C31 C33 Fe2 69.57(14) . . ?
C34 C33 H35 117(2) . . ?
C31 C33 H35 134(2) . . ?
Fe2 C33 H35 121(2) . . ?
C33 C34 C25 108.0(2) . . ?
C33 C34 Fe2 69.43(14) . . ?
C25 C34 Fe2 69.86(13) . . ?
C33 C34 H36 132(2) . . ?
C25 C34 H36 119(2) . . ?
Fe2 C34 H36 122(2) . . ?

loop_
_geom_bond_atom_site_label_1
_geom_bond_atom_site_label_2
_geom_bond_distance
_geom_bond_site_symmetry_2
_geom_bond_publ_flag
Fe1 C13 2.0415(19) . ?
Fe1 C6 2.042(2) . ?
Fe1 C18 2.047(2) . ?
Fe1 C10 2.048(2) . ?
Fe1 C3 2.0515(18) . ?
Fe1 C15 2.053(2) . ?
Fe1 C9 2.0528(19) . ?
Fe1 C24 2.0581(19) . ?
Fe1 C23 2.058(2) . ?
Fe1 C14 2.0759(18) . ?
Fe2 C11 2.039(2) . ?
Fe2 C33 2.040(3) . ?
Fe2 C31 2.041(3) . ?
Fe2 C19 2.048(2) . ?
Fe2 C29 2.053(2) . ?
Fe2 C34 2.053(2) . ?
Fe2 C25 2.054(2) . ?
Fe2 C5 2.0601(18) . ?
Fe2 C12 2.062(2) . ?
Fe2 C7 2.0760(18) . ?
N1 C20 1.331(2) . ?
N1 C8 1.344(2) . ?
C2 C20 1.409(2) . ?
C2 C4 1.427(2) . ?
C2 C5 1.472(2) . ?
C3 C14 1.441(2) . ?
C3 C6 1.446(3) . ?
C3 C4 1.466(2) . ?
C4 C16 1.418(3) . ?
C5 C11 1.442(3) . ?
C5 C7 1.443(3) . ?
C6 C15 1.421(2) . ?
C6 H51 0.97(3) . ?
C7 C12 1.424(3) . ?
C7 C14 1.442(3) . ?
C8 C16 1.396(3) . ?
C8 C21 1.495(3) . ?
C9 C15 1.421(3) . ?
C9 C14 1.423(3) . ?
C9 H53 0.92(3) . ?
C10 C18 1.424(3) . ?
C10 C13 1.425(3) . ?
C10 H60 0.97(3) . ?
C11 C19 1.422(3) . ?
C11 H56 0.97(3) . ?
C12 C19 1.423(3) . ?
C12 H54 0.91(3) . ?
C13 C24 1.417(3) . ?
C13 H59 1.01(3) . ?
C15 H52 0.95(3) . ?
C16 C22 1.508(2) . ?
C17 C26 1.385(3) . ?
C17 C21 1.394(3) . ?
C17 H43 0.96(3) . ?
C18 C23 1.427(4) . ?
C18 H61 1.01(3) . ?
C19 H55 0.96(3) . ?
C20 C32 1.509(3) . ?
C21 C30 1.388(3) . ?
C22 H48 0.99(3) . ?
C22 H49 1.02(3) . ?
C22 H50 0.98(3) . ?
C23 C24 1.409(4) . ?
C23 H57 0.83(4) . ?
C24 H58 0.95(3) . ?
C25 C29 1.406(4) . ?
C25 C34 1.417(4) . ?
C25 H37 0.90(4) . ?
C26 C28 1.387(4) . ?
C26 H44 0.94(3) . ?
C27 C28 1.387(3) . ?
C27 C30 1.395(3) . ?
C27 H46 0.98(3) . ?
C28 H45 0.94(3) . ?
C29 C31 1.417(4) . ?
C29 H38 1.01(3) . ?
C30 H47 0.95(3) . ?
C31 C33 1.427(5) . ?
C31 H39 0.91(4) . ?
C32 H40 1.08(3) . ?
C32 H41 0.91(3) . ?
C32 H42 1.04(3) . ?
C33 C34 1.403(5) . ?
C33 H35 0.99(4) . ?
C34 H36 0.92(4) . ?

loop_
_geom_torsion_atom_site_label_1
_geom_torsion_atom_site_label_2
_geom_torsion_atom_site_label_3
_geom_torsion_atom_site_label_4
_geom_torsion
_geom_torsion_site_symmetry_1
_geom_torsion_site_symmetry_2
_geom_torsion_site_symmetry_3
_geom_torsion_site_symmetry_4
_geom_torsion_publ_flag
C20 C2 C4 C16 7.0(3) . . . . ?
C5 C2 C4 C16 -172.28(17) . . . . ?
C20 C2 C4 C3 -172.86(16) . . . . ?
C5 C2 C4 C3 7.9(2) . . . . ?
C14 C3 C4 C16 172.50(17) . . . . ?
C6 C3 C4 C16 -10.1(3) . . . . ?
Fe1 C3 C4 C16 84.2(2) . . . . ?
C14 C3 C4 C2 -7.7(3) . . . . ?
C6 C3 C4 C2 169.71(18) . . . . ?
Fe1 C3 C4 C2 -95.97(19) . . . . ?
C20 C2 C5 C11 -4.8(3) . . . . ?
C4 C2 C5 C11 174.37(19) . . . . ?
C20 C2 C5 C7 177.86(17) . . . . ?
C4 C2 C5 C7 -2.9(3) . . . . ?
C20 C2 C5 Fe2 90.1(2) . . . . ?
C4 C2 C5 Fe2 -90.74(19) . . . . ?
C14 C3 C6 C15 -1.3(2) . . . . ?
C4 C3 C6 C15 -178.96(18) . . . . ?
Fe1 C3 C6 C15 59.65(13) . . . . ?
C14 C3 C6 Fe1 -60.93(12) . . . . ?
C4 C3 C6 Fe1 121.4(2) . . . . ?
C11 C5 C7 C12 1.4(2) . . . . ?
C2 C5 C7 C12 179.34(16) . . . . ?
Fe2 C5 C7 C12 -57.95(13) . . . . ?
C11 C5 C7 C14 179.46(16) . . . . ?
C2 C5 C7 C14 -2.6(3) . . . . ?
Fe2 C5 C7 C14 120.11(16) . . . . ?
C11 C5 C7 Fe2 59.35(12) . . . . ?
C2 C5 C7 Fe2 -122.71(16) . . . . ?
C20 N1 C8 C16 3.3(3) . . . . ?
C20 N1 C8 C21 -175.48(17) . . . . ?
C7 C5 C11 C19 -0.6(2) . . . . ?
C2 C5 C11 C19 -178.14(19) . . . . ?
Fe2 C5 C11 C19 59.80(14) . . . . ?
C7 C5 C11 Fe2 -60.35(12) . . . . ?
C2 C5 C11 Fe2 122.1(2) . . . . ?
C14 C7 C12 C19 -179.45(19) . . . . ?
C5 C7 C12 C19 -1.7(2) . . . . ?
Fe2 C7 C12 C19 -59.45(14) . . . . ?
C14 C7 C12 Fe2 -120.0(2) . . . . ?
C5 C7 C12 Fe2 57.73(13) . . . . ?
C18 C10 C13 C24 0.6(2) . . . . ?
Fe1 C10 C13 C24 60.05(14) . . . . ?
C18 C10 C13 Fe1 -59.46(14) . . . . ?
C15 C9 C14 C3 -3.0(2) . . . . ?
Fe1 C9 C14 C3 57.13(12) . . . . ?
C15 C9 C14 C7 175.17(18) . . . . ?
Fe1 C9 C14 C7 -124.7(2) . . . . ?
C15 C9 C14 Fe1 -60.10(13) . . . . ?
C6 C3 C14 C9 2.6(2) . . . . ?
C4 C3 C14 C9 -179.40(16) . . . . ?
Fe1 C3 C14 C9 -57.32(13) . . . . ?
C6 C3 C14 C7 -175.78(16) . . . . ?
C4 C3 C14 C7 2.2(3) . . . . ?
Fe1 C3 C14 C7 124.28(16) . . . . ?
C6 C3 C14 Fe1 59.93(12) . . . . ?
C4 C3 C14 Fe1 -122.08(17) . . . . ?
C12 C7 C14 C9 2.5(3) . . . . ?
C5 C7 C14 C9 -175.05(19) . . . . ?
Fe2 C7 C14 C9 -90.9(2) . . . . ?
C12 C7 C14 C3 -179.54(19) . . . . ?
C5 C7 C14 C3 2.9(2) . . . . ?
Fe2 C7 C14 C3 87.07(19) . . . . ?
C12 C7 C14 Fe1 -93.8(2) . . . . ?
C5 C7 C14 Fe1 88.6(2) . . . . ?
Fe2 C7 C14 Fe1 172.79(9) . . . . ?
C14 C9 C15 C6 2.2(2) . . . . ?
Fe1 C9 C15 C6 -58.57(13) . . . . ?
C14 C9 C15 Fe1 60.72(13) . . . . ?
C3 C6 C15 C9 -0.5(2) . . . . ?
Fe1 C6 C15 C9 58.87(14) . . . . ?
C3 C6 C15 Fe1 -59.39(13) . . . . ?
N1 C8 C16 C4 -1.0(3) . . . . ?
C21 C8 C16 C4 177.67(17) . . . . ?
N1 C8 C16 C22 -175.80(18) . . . . ?
C21 C8 C16 C22 2.8(3) . . . . ?
C2 C4 C16 C8 -4.2(3) . . . . ?
C3 C4 C16 C8 175.59(16) . . . . ?
C2 C4 C16 C22 170.55(17) . . . . ?
C3 C4 C16 C22 -9.6(3) . . . . ?
C13 C10 C18 C23 -0.7(2) . . . . ?
Fe1 C10 C18 C23 -59.99(15) . . . . ?
C13 C10 C18 Fe1 59.31(13) . . . . ?
C5 C11 C19 C12 -0.5(2) . . . . ?
Fe2 C11 C19 C12 59.43(14) . . . . ?
C5 C11 C19 Fe2 -59.93(13) . . . . ?
C7 C12 C19 C11 1.4(2) . . . . ?
Fe2 C12 C19 C11 -58.82(14) . . . . ?
C7 C12 C19 Fe2 60.19(13) . . . . ?
C8 N1 C20 C2 -0.2(3) . . . . ?
C8 N1 C20 C32 -178.36(17) . . . . ?
C4 C2 C20 N1 -4.9(3) . . . . ?
C5 C2 C20 N1 174.28(17) . . . . ?
C4 C2 C20 C32 173.10(18) . . . . ?
C5 C2 C20 C32 -7.7(3) . . . . ?
C26 C17 C21 C30 -1.7(3) . . . . ?
C26 C17 C21 C8 178.68(19) . . . . ?
N1 C8 C21 C30 -128.3(2) . . . . ?
C16 C8 C21 C30 53.0(3) . . . . ?
N1 C8 C21 C17 51.4(2) . . . . ?
C16 C8 C21 C17 -127.4(2) . . . . ?
C10 C18 C23 C24 0.5(2) . . . . ?
Fe1 C18 C23 C24 -59.22(16) . . . . ?
C10 C18 C23 Fe1 59.75(14) . . . . ?
C18 C23 C24 C13 -0.2(2) . . . . ?
Fe1 C23 C24 C13 -58.92(15) . . . . ?
C18 C23 C24 Fe1 58.77(15) . . . . ?
C10 C13 C24 C23 -0.3(2) . . . . ?
Fe1 C13 C24 C23 59.45(15) . . . . ?
C10 C13 C24 Fe1 -59.71(14) . . . . ?
C21 C17 C26 C28 0.2(3) . . . . ?
C17 C26 C28 C27 1.1(3) . . . . ?
C30 C27 C28 C26 -0.8(3) . . . . ?
C34 C25 C29 C31 0.1(3) . . . . ?
Fe2 C25 C29 C31 -59.18(17) . . . . ?
C34 C25 C29 Fe2 59.31(17) . . . . ?
C17 C21 C30 C27 1.9(3) . . . . ?
C8 C21 C30 C27 -178.4(2) . . . . ?
C28 C27 C30 C21 -0.7(3) . . . . ?
C25 C29 C31 C33 0.0(3) . . . . ?
Fe2 C29 C31 C33 -59.61(17) . . . . ?
C25 C29 C31 Fe2 59.64(17) . . . . ?
C29 C31 C33 C34 -0.2(3) . . . . ?
Fe2 C31 C33 C34 -60.25(18) . . . . ?
C29 C31 C33 Fe2 60.07(17) . . . . ?
C31 C33 C34 C25 0.3(3) . . . . ?
Fe2 C33 C34 C25 -59.43(18) . . . . ?
C31 C33 C34 Fe2 59.69(17) . . . . ?
C29 C25 C34 C33 -0.2(3) . . . . ?
Fe2 C25 C34 C33 59.16(17) . . . . ?
C29 C25 C34 Fe2 -59.41(17) . . . . ?
